data_1538904
loop_
_publ_author_name
'Omloo, W.P.F.A.M.'
'Jellinek, F.'

_publ_section_title
;
 Intercalation compounds of alkali metals with niobium and tantalum
 dichalcogenides
;
_journal_name_full 'Journal of the Less-Common Metals'
_journal_page_first 121
_journal_page_last 129
_journal_volume 20
_journal_year 1970
_chemical_formula_sum 'K1.332 Se3.996 Ta1.998'
_chemical_name_systematic '(K2 Ta3 Se6)0.666'
_space_group_IT_number 187
_symmetry_space_group_name_Hall 'P -6 2'
_symmetry_space_group_name_H-M 'P -6 m 2'
_cell_angle_alpha 90
_cell_angle_beta 90
_cell_angle_gamma 120
_cell_formula_units_Z 1
_cell_length_a 3.463
_cell_length_b 3.463
_cell_length_c 17.05
_cell_volume 177.076
_citation_journal_id_ASTM JCOMAH
_cod_data_source_file Omloo_JCOMAH_1970_382.cif
_cod_data_source_block K1.332Se3.996Ta1.998
_cod_original_cell_volume 177.0761
_cod_database_code 1538904

loop_
_symmetry_equiv_pos_as_xyz
x,y,z
-x+y,-x,-z
-y,x-y,z
x,y,-z
-x+y,-x,z
-y,x-y,-z
-y,-x,-z
-x+y,y,z
x,x-y,-z
-y,-x,z
-x+y,y,-z
x,x-y,z

loop_
_atom_site_label
_atom_site_type_symbol
_atom_site_fract_x
_atom_site_fract_y
_atom_site_fract_z
_atom_site_occupancy
_atom_site_U_iso_or_equiv
K2 K 0.6667 0.3333 0.5 0.67 0.0
K1 K 0.3333 0.6667 0 0.67 0.0
Se2 Se 0 0 0.348 1 0.0
Ta1 Ta 0.3333 0.6667 0.25 1 0.0
Se1 Se 0 0 0.152 1 0.0
